data_4105493
loop_
_publ_author_name
'Chia-Pei Chung'
'Chien-Chih Chen'
'Ying-Chih Lin'
'Yi-Hong Liu'
'Yu Wang'

_publ_section_title
;
 Reactions of Ruthenium Cp Phosphine Complex with
 4,4-Disubstituted-1,6-Enynes: Effect of Methyl Substituents in the
 Olefinic Fraction
;
_journal_name_full 'Journal of the American Chemical Society'
_journal_page_first 18366
_journal_page_last 18375
_journal_paper_doi 10.1021/ja906745j
_journal_volume 131
_journal_year 2009
_chemical_formula_sum 'C60.5 H53 F6 O0.5 P3 Ru'
_chemical_formula_weight 1096.01
_chemical_name_systematic
; 
 ? 
;
_space_group_IT_number 14
_symmetry_cell_setting monoclinic
_symmetry_space_group_name_Hall '-P 2yn'
_symmetry_space_group_name_H-M 'P 1 21/n 1'
_atom_sites_solution_hydrogens geom
_atom_sites_solution_primary direct
_atom_sites_solution_secondary difmap
_audit_creation_method SHELXL-97
_cell_angle_alpha 90.00
_cell_angle_beta 91.06(3)
_cell_angle_gamma 90.00
_cell_formula_units_Z 4
_cell_length_a 11.282(2)
_cell_length_b 21.112(4)
_cell_length_c 22.568(5)
_cell_measurement_reflns_used 73155
_cell_measurement_temperature 295(2)
_cell_measurement_theta_max 27.5
_cell_measurement_theta_min 1
_cell_volume 5374.5(18)
_computing_cell_refinement 'HKL Denzo & Scalepack (Otwinowski & Minor)'
_computing_data_collection 'COLLECT (Nonius BV)'
_computing_data_reduction 'HKL Denzo & Scalepack (Otwinowski & Minor)'
_computing_molecular_graphics SHELXTL
_computing_publication_material SHELXTL
_computing_structure_refinement 'SHELXL-97 (Sheldrick, 1997)'
_computing_structure_solution 'SHELXS-97 (Sheldrick, 1990)'
_diffrn_ambient_temperature 295(2)
_diffrn_measured_fraction_theta_full 0.998
_diffrn_measured_fraction_theta_max 0.998
_diffrn_measurement_device_type 'Nonius KappaCCD'
_diffrn_measurement_method CCD
_diffrn_radiation_monochromator graphite
_diffrn_radiation_source 'fine-focus sealed tube'
_diffrn_radiation_type MoK\a
_diffrn_radiation_wavelength 0.71073
_diffrn_reflns_av_R_equivalents 0.0376
_diffrn_reflns_av_sigmaI/netI 0.0404
_diffrn_reflns_limit_h_max 14
_diffrn_reflns_limit_h_min -14
_diffrn_reflns_limit_k_max 27
_diffrn_reflns_limit_k_min -25
_diffrn_reflns_limit_l_max 29
_diffrn_reflns_limit_l_min -25
_diffrn_reflns_number 35840
_diffrn_reflns_theta_full 27.48
_diffrn_reflns_theta_max 27.48
_diffrn_reflns_theta_min 1.81
_exptl_absorpt_coefficient_mu 0.441
_exptl_absorpt_correction_T_max 0.959
_exptl_absorpt_correction_T_min 0.916
_exptl_absorpt_correction_type multi-scan
_exptl_absorpt_process_details
; 
multi-scan from symmetry-related measurements 
 Sortav (Blessing 1995) 
;
_exptl_crystal_density_diffrn 1.354
_exptl_crystal_F_000 2252
_exptl_crystal_size_max 0.20
_exptl_crystal_size_mid 0.15
_exptl_crystal_size_min 0.10
_refine_diff_density_max 0.576
_refine_diff_density_min -0.365
_refine_diff_density_rms 0.071
_refine_ls_extinction_coef 0.0025(4)
_refine_ls_extinction_expression Fc^*^=kFc[1+0.001xFc^2^\l^3^/sin(2\q)]^-1/4^
_refine_ls_extinction_method SHELXL
_refine_ls_goodness_of_fit_ref 1.074
_refine_ls_hydrogen_treatment mixed
_refine_ls_matrix_type full
_refine_ls_number_parameters 725
_refine_ls_number_reflns 12293
_refine_ls_number_restraints 23
_refine_ls_restrained_S_all 1.083
_refine_ls_R_factor_all 0.0667
_refine_ls_R_factor_gt 0.0414
_refine_ls_shift/su_max 0.087
_refine_ls_shift/su_mean 0.007
_refine_ls_structure_factor_coef Fsqd
_refine_ls_weighting_details 'calc w=1/[\s^2^(Fo^2^)+(0.0716P)^2^+1.3896P] where P=(Fo^2^+2Fc^2^)/3'
_refine_ls_weighting_scheme calc
_refine_ls_wR_factor_gt 0.1176
_refine_ls_wR_factor_ref 0.1335
_reflns_number_gt 8980
_reflns_number_total 12293
_reflns_threshold_expression >2sigma(I)
_cod_data_source_file ja906745j_si_002.cif
_cod_data_source_block ic13196
_cod_original_cell_volume 5374.6(19)
_cod_original_formula_sum 'C60.50 H53 F6 O0.50 P3 Ru'
_cod_database_code 4105493

loop_
_symmetry_equiv_pos_as_xyz
'x, y, z'
'-x+1/2, y+1/2, -z+1/2'
'-x, -y, -z'
'x-1/2, -y-1/2, z-1/2'

loop_
_atom_site_label
_atom_site_type_symbol
_atom_site_fract_x
_atom_site_fract_y
_atom_site_fract_z
_atom_site_U_iso_or_equiv
_atom_site_adp_type
_atom_site_occupancy
_atom_site_symmetry_multiplicity
_atom_site_calc_flag
_atom_site_refinement_flags
_atom_site_disorder_assembly
_atom_site_disorder_group
Ru1 Ru 0.919780(18) 0.634444(10) 0.603010(9) 0.03964(9) Uani 1 1 d . . .
P1 P 1.09584(6) 0.67304(3) 0.56029(3) 0.04070(16) Uani 1 1 d . . .
P2 P 0.98202(7) 0.63756(3) 0.70280(3) 0.04216(17) Uani 1 1 d . . .
C1 C 0.8456(2) 0.71306(14) 0.60578(11) 0.0439(6) Uani 1 1 d . A .
C2 C 0.7835(3) 0.76550(14) 0.60511(13) 0.0478(6) Uani 1 1 d . . .
C3 C 0.7260(3) 0.79145(16) 0.66048(15) 0.0611(8) Uani 0.744(16) 1 d P A 1
H3A H 0.7334 0.7608 0.6924 0.073 Uiso 0.744(16) 1 calc PR A 1
H3B H 0.7660 0.8300 0.6729 0.073 Uiso 0.744(16) 1 calc PR A 1
C4 C 0.5978(6) 0.8051(4) 0.6480(4) 0.0623(19) Uani 0.744(16) 1 d P A 1
H4A H 0.5782 0.8327 0.6173 0.075 Uiso 0.744(16) 1 calc PR A 1
C5 C 0.5120(10) 0.7800(4) 0.6782(4) 0.091(3) Uani 0.744(16) 1 d P A 1
H5A H 0.5293 0.7521 0.7091 0.109 Uiso 0.744(16) 1 calc PR A 1
H5B H 0.4336 0.7899 0.6688 0.109 Uiso 0.744(16) 1 calc PR A 1
C3' C 0.7260(3) 0.79145(16) 0.66048(15) 0.0611(8) Uani 0.256(16) 1 d P A 2
H3'A H 0.7683 0.7740 0.6945 0.073 Uiso 0.256(16) 1 calc PR A 2
H3'B H 0.7388 0.8369 0.6611 0.073 Uiso 0.256(16) 1 calc PR A 2
C4' C 0.595(2) 0.7799(15) 0.6692(10) 0.082(7) Uani 0.256(16) 1 d PD A 2
H4'A H 0.5768 0.7454 0.6930 0.098 Uiso 0.256(16) 1 calc PR A 2
C5' C 0.507(3) 0.8101(14) 0.6489(13) 0.097(9) Uani 0.256(16) 1 d PD A 2
H5'A H 0.5189 0.8452 0.6247 0.117 Uiso 0.256(16) 1 calc PR A 2
H5'B H 0.4309 0.7974 0.6581 0.117 Uiso 0.256(16) 1 calc PR A 2
C6 C 0.7842(3) 0.80710(15) 0.55236(14) 0.0548(7) Uani 1 1 d . A .
H6A H 0.8219 0.8458 0.5584 0.066 Uiso 1 1 calc R . .
C7 C 0.7397(3) 0.79863(15) 0.49728(14) 0.0552(7) Uani 1 1 d . . .
C8 C 0.6649(3) 0.74380(15) 0.47721(13) 0.0526(7) Uani 1 1 d . A .
C9 C 0.5883(3) 0.71208(17) 0.51443(14) 0.0583(8) Uani 1 1 d . . .
H9A H 0.5826 0.7248 0.5537 0.070 Uiso 1 1 calc R A .
C10 C 0.5199(3) 0.66173(18) 0.49382(16) 0.0641(8) Uani 1 1 d . A .
H10A H 0.4696 0.6409 0.5195 0.077 Uiso 1 1 calc R . .
C11 C 0.5259(3) 0.64221(18) 0.43560(17) 0.0680(9) Uani 1 1 d . . .
H11A H 0.4802 0.6084 0.4220 0.082 Uiso 1 1 calc R A .
C12 C 0.6001(4) 0.6733(2) 0.39804(16) 0.0735(10) Uani 1 1 d . A .
H12A H 0.6048 0.6604 0.3587 0.088 Uiso 1 1 calc R . .
C13 C 0.6681(3) 0.72392(18) 0.41812(15) 0.0654(9) Uani 1 1 d . . .
H13A H 0.7169 0.7450 0.3918 0.079 Uiso 1 1 calc R A .
C14 C 0.7652(4) 0.84839(17) 0.45241(15) 0.0636(9) Uani 1 1 d . A .
C15 C 0.8821(4) 0.8684(2) 0.4436(2) 0.0882(13) Uani 1 1 d . . .
H15A H 0.9438 0.8491 0.4647 0.106 Uiso 1 1 calc R A .
C16 C 0.9070(6) 0.9166(2) 0.4040(2) 0.1069(16) Uani 1 1 d . A .
H16A H 0.9849 0.9296 0.3989 0.128 Uiso 1 1 calc R . .
C17 C 0.8169(6) 0.9449(2) 0.3725(2) 0.1045(17) Uani 1 1 d . . .
H17A H 0.8339 0.9770 0.3457 0.125 Uiso 1 1 calc R A .
C18 C 0.7027(6) 0.9265(2) 0.37989(18) 0.0934(15) Uani 1 1 d . A .
H18A H 0.6419 0.9465 0.3587 0.112 Uiso 1 1 calc R . .
C19 C 0.6763(4) 0.87736(18) 0.41951(17) 0.0765(11) Uani 1 1 d . . .
H19A H 0.5982 0.8642 0.4236 0.092 Uiso 1 1 calc R A .
C20 C 0.9131(3) 0.55881(14) 0.53270(14) 0.0542(7) Uani 1 1 d . . .
H20A H 0.9670 0.5555 0.4993 0.065 Uiso 1 1 calc R . .
C21 C 0.9281(3) 0.52777(14) 0.58806(15) 0.0556(8) Uani 1 1 d . . .
H21A H 0.9935 0.4995 0.5997 0.067 Uiso 1 1 calc R . .
C22 C 0.8268(3) 0.54171(15) 0.62169(16) 0.0603(8) Uani 1 1 d . . .
H22A H 0.8099 0.5248 0.6611 0.072 Uiso 1 1 calc R . .
C23 C 0.7492(3) 0.57997(16) 0.58672(16) 0.0619(9) Uani 1 1 d . . .
H23A H 0.6698 0.5939 0.5979 0.074 Uiso 1 1 calc R . .
C24 C 0.8021(3) 0.59088(15) 0.53176(15) 0.0569(8) Uani 1 1 d . . .
H24A H 0.7660 0.6131 0.4978 0.068 Uiso 1 1 calc R . .
C25 C 1.2249(2) 0.62539(13) 0.58204(12) 0.0441(6) Uani 1 1 d . . .
C26 C 1.3095(3) 0.64747(16) 0.62265(13) 0.0524(7) Uani 1 1 d . . .
H26A H 1.3050 0.6887 0.6370 0.063 Uiso 1 1 calc R . .
C27 C 1.4009(3) 0.6076(2) 0.64184(15) 0.0655(9) Uani 1 1 d . . .
H27A H 1.4562 0.6223 0.6696 0.079 Uiso 1 1 calc R . .
C28 C 1.4104(3) 0.54764(19) 0.62053(17) 0.0699(10) Uani 1 1 d . . .
H28A H 1.4725 0.5218 0.6334 0.084 Uiso 1 1 calc R . .
C29 C 1.3285(3) 0.52526(17) 0.58003(17) 0.0672(9) Uani 1 1 d . . .
H29A H 1.3354 0.4844 0.5651 0.081 Uiso 1 1 calc R . .
C30 C 1.2354(3) 0.56361(15) 0.56148(15) 0.0547(7) Uani 1 1 d . . .
H30A H 1.1790 0.5478 0.5348 0.066 Uiso 1 1 calc R . .
C31 C 1.0896(3) 0.66483(14) 0.47910(12) 0.0474(6) Uani 1 1 d . . .
C32 C 1.1835(3) 0.64324(17) 0.44571(14) 0.0598(8) Uani 1 1 d . . .
H32A H 1.2535 0.6309 0.4648 0.072 Uiso 1 1 calc R . .
C33 C 1.1751(4) 0.63973(19) 0.38474(16) 0.0730(10) Uani 1 1 d . . .
H33A H 1.2390 0.6253 0.3631 0.088 Uiso 1 1 calc R . .
C34 C 1.0729(4) 0.6575(3) 0.35631(16) 0.0877(13) Uani 1 1 d . . .
H34A H 1.0660 0.6537 0.3153 0.105 Uiso 1 1 calc R . .
C35 C 0.9801(4) 0.6811(3) 0.38816(17) 0.0954(15) Uani 1 1 d . . .
H35A H 0.9117 0.6948 0.3685 0.114 Uiso 1 1 calc R . .
C36 C 0.9878(3) 0.68454(19) 0.44936(15) 0.0675(9) Uani 1 1 d . . .
H36A H 0.9242 0.7002 0.4706 0.081 Uiso 1 1 calc R . .
C37 C 1.1509(3) 0.75486(14) 0.56447(12) 0.0476(6) Uani 1 1 d . . .
C38 C 1.2608(3) 0.76892(17) 0.53984(17) 0.0678(9) Uani 1 1 d . . .
H38A H 1.3062 0.7366 0.5239 0.081 Uiso 1 1 calc R . .
C39 C 1.3022(4) 0.83039(19) 0.5390(2) 0.0849(12) Uani 1 1 d . . .
H39A H 1.3758 0.8392 0.5230 0.102 Uiso 1 1 calc R . .
C40 C 1.2347(4) 0.87875(19) 0.5617(2) 0.0836(12) Uani 1 1 d . . .
H40A H 1.2633 0.9201 0.5615 0.100 Uiso 1 1 calc R . .
C41 C 1.1251(4) 0.86618(16) 0.58471(19) 0.0746(11) Uani 1 1 d . . .
H41A H 1.0789 0.8990 0.5992 0.090 Uiso 1 1 calc R . .
C42 C 1.0838(3) 0.80427(15) 0.58613(15) 0.0581(8) Uani 1 1 d . . .
H42A H 1.0098 0.7959 0.6019 0.070 Uiso 1 1 calc R . .
C43 C 1.1020(3) 0.69025(13) 0.72650(12) 0.0452(6) Uani 1 1 d . . .
C44 C 1.2053(3) 0.67014(16) 0.75525(13) 0.0547(7) Uani 1 1 d . . .
H44A H 1.2179 0.6272 0.7621 0.066 Uiso 1 1 calc R . .
C45 C 1.2897(3) 0.71420(18) 0.77372(14) 0.0631(9) Uani 1 1 d . . .
H45A H 1.3588 0.7007 0.7929 0.076 Uiso 1 1 calc R . .
C46 C 1.2714(3) 0.77695(18) 0.76374(15) 0.0683(10) Uani 1 1 d . . .
H46A H 1.3290 0.8061 0.7755 0.082 Uiso 1 1 calc R . .
C47 C 1.1690(4) 0.79784(16) 0.73653(16) 0.0683(9) Uani 1 1 d . . .
H47A H 1.1566 0.8410 0.7307 0.082 Uiso 1 1 calc R . .
C48 C 1.0845(3) 0.75465(15) 0.71789(14) 0.0572(8) Uani 1 1 d . . .
H48A H 1.0151 0.7688 0.6994 0.069 Uiso 1 1 calc R . .
C49 C 1.0276(3) 0.55897(13) 0.72879(13) 0.0483(6) Uani 1 1 d . . .
C50 C 0.9592(3) 0.52425(15) 0.76719(15) 0.0598(8) Uani 1 1 d . . .
H50A H 0.8887 0.5411 0.7809 0.072 Uiso 1 1 calc R . .
C51 C 0.9950(4) 0.46442(17) 0.78538(18) 0.0727(10) Uani 1 1 d . . .
H51A H 0.9469 0.4408 0.8101 0.087 Uiso 1 1 calc R . .
C52 C 1.1007(4) 0.43982(17) 0.76723(17) 0.0736(10) Uani 1 1 d . . .
H52A H 1.1264 0.4007 0.7814 0.088 Uiso 1 1 calc R . .
C53 C 1.1688(3) 0.47301(16) 0.72803(16) 0.0673(9) Uani 1 1 d . . .
H53A H 1.2397 0.4560 0.7149 0.081 Uiso 1 1 calc R . .
C54 C 1.1316(3) 0.53175(15) 0.70813(14) 0.0560(7) Uani 1 1 d . . .
H54A H 1.1766 0.5534 0.6806 0.067 Uiso 1 1 calc R . .
C55 C 0.8673(3) 0.65884(15) 0.75589(14) 0.0530(7) Uani 1 1 d . . .
C56 C 0.7503(3) 0.64200(17) 0.74576(17) 0.0650(9) Uani 1 1 d . . .
H56A H 0.7282 0.6234 0.7099 0.078 Uiso 1 1 calc R . .
C57 C 0.6653(4) 0.6525(2) 0.7885(2) 0.0844(12) Uani 1 1 d . . .
H57A H 0.5870 0.6407 0.7812 0.101 Uiso 1 1 calc R . .
C58 C 0.6968(5) 0.6803(2) 0.8417(2) 0.1004(16) Uani 1 1 d . . .
H58A H 0.6403 0.6871 0.8705 0.121 Uiso 1 1 calc R . .
C59 C 0.8119(5) 0.6978(3) 0.8515(2) 0.1084(17) Uani 1 1 d . . .
H59A H 0.8331 0.7178 0.8869 0.130 Uiso 1 1 calc R . .
C60 C 0.8980(4) 0.6863(2) 0.80956(17) 0.0799(11) Uani 1 1 d . . .
H60A H 0.9765 0.6971 0.8177 0.096 Uiso 1 1 calc R . .
P3 P 0.91127(9) 0.94730(5) 0.74510(5) 0.0742(3) Uani 1 1 d D . .
F1 F 0.9391(8) 0.8912(5) 0.7021(5) 0.131(5) Uani 0.491(10) 1 d PD B 1
F2 F 0.8852(11) 1.0117(5) 0.7792(6) 0.137(5) Uani 0.491(10) 1 d PD B 1
F3 F 0.9459(14) 0.9195(5) 0.8030(4) 0.165(5) Uani 0.491(10) 1 d PD B 1
F4 F 0.7821(9) 0.9235(8) 0.7542(5) 0.153(6) Uani 0.491(10) 1 d PD B 1
F5 F 0.8741(15) 0.9873(6) 0.6879(4) 0.202(7) Uani 0.491(10) 1 d PD B 1
F6 F 1.0414(7) 0.9675(8) 0.7384(6) 0.150(5) Uani 0.491(10) 1 d PD B 1
F1' F 0.7926(9) 0.9524(8) 0.7175(8) 0.209(9) Uani 0.509(10) 1 d PD B 2
F2' F 1.0335(8) 0.9338(5) 0.7809(6) 0.121(3) Uani 0.509(10) 1 d PD B 2
F3' F 0.9684(17) 1.0095(5) 0.7326(7) 0.213(7) Uani 0.509(10) 1 d PD B 2
F4' F 0.8674(8) 0.9726(8) 0.8070(6) 0.165(6) Uani 0.509(10) 1 d PD B 2
F5' F 0.8848(11) 0.8754(4) 0.7662(4) 0.152(5) Uani 0.509(10) 1 d PD B 2
F6' F 0.9596(14) 0.9187(8) 0.6916(4) 0.202(7) Uani 0.509(10) 1 d PD B 2
O1 O 1.4503(11) 0.9858(5) 0.4922(6) 0.186(7) Uani 0.50 1 d P . 3
H1 H 1.4375 0.9629 0.4891 0.224 Uiso 0.50 1 d PR . 3
C61 C 1.368(2) 1.0109(7) 0.4458(6) 0.239(13) Uani 0.50 1 d P C 3
H61A H 1.2977 1.0269 0.4640 0.358 Uiso 0.50 1 calc PR C 3
H61B H 1.3465 0.9775 0.4187 0.358 Uiso 0.50 1 calc PR C 3
H61C H 1.4059 1.0444 0.4246 0.358 Uiso 0.50 1 calc PR C 3

loop_
_atom_site_aniso_label
_atom_site_aniso_U_11
_atom_site_aniso_U_22
_atom_site_aniso_U_33
_atom_site_aniso_U_23
_atom_site_aniso_U_13
_atom_site_aniso_U_12
Ru1 0.03546(13) 0.03822(14) 0.04522(14) -0.00524(9) 0.00008(8) -0.00161(9)
P1 0.0371(4) 0.0432(4) 0.0418(4) -0.0026(3) -0.0003(3) -0.0005(3)
P2 0.0424(4) 0.0405(4) 0.0436(4) -0.0005(3) 0.0031(3) -0.0008(3)
C1 0.0401(14) 0.0519(16) 0.0398(13) -0.0022(11) 0.0004(11) -0.0060(12)
C2 0.0445(15) 0.0456(15) 0.0533(16) -0.0083(12) -0.0030(12) 0.0049(13)
C3 0.063(2) 0.0584(19) 0.0615(19) -0.0164(15) 0.0000(16) 0.0079(16)
C4 0.063(4) 0.067(4) 0.058(4) -0.011(3) 0.012(3) 0.017(3)
C5 0.074(5) 0.094(6) 0.105(6) -0.019(4) 0.019(5) -0.005(4)
C3' 0.063(2) 0.0584(19) 0.0615(19) -0.0164(15) 0.0000(16) 0.0079(16)
C4' 0.061(13) 0.13(2) 0.053(11) 0.012(11) 0.004(9) -0.008(13)
C5' 0.085(17) 0.11(2) 0.100(19) -0.043(14) 0.008(14) 0.013(15)
C6 0.0548(18) 0.0459(16) 0.0635(19) -0.0020(14) -0.0048(14) 0.0066(14)
C7 0.0534(18) 0.0533(17) 0.0589(18) -0.0028(14) -0.0006(14) 0.0096(14)
C8 0.0478(16) 0.0595(18) 0.0505(16) -0.0025(13) -0.0038(13) 0.0114(14)
C9 0.0470(17) 0.077(2) 0.0513(17) -0.0068(15) 0.0002(13) 0.0044(16)
C10 0.0486(18) 0.077(2) 0.067(2) -0.0027(17) 0.0028(15) -0.0025(17)
C11 0.059(2) 0.071(2) 0.073(2) -0.0132(17) -0.0060(17) -0.0030(17)
C12 0.079(3) 0.087(3) 0.055(2) -0.0187(18) -0.0009(18) 0.000(2)
C13 0.068(2) 0.072(2) 0.0565(19) -0.0033(16) 0.0065(16) -0.0004(18)
C14 0.076(2) 0.0553(18) 0.0593(19) 0.0012(15) -0.0044(17) 0.0046(17)
C15 0.086(3) 0.087(3) 0.092(3) 0.019(2) 0.002(2) -0.005(2)
C16 0.125(4) 0.098(4) 0.098(3) 0.021(3) 0.011(3) -0.029(3)
C17 0.166(6) 0.070(3) 0.078(3) 0.009(2) 0.006(3) -0.007(3)
C18 0.145(5) 0.068(3) 0.067(2) 0.0059(19) -0.016(3) 0.023(3)
C19 0.094(3) 0.067(2) 0.068(2) 0.0008(18) -0.014(2) 0.014(2)
C20 0.0540(18) 0.0467(16) 0.0618(18) -0.0209(14) -0.0005(14) -0.0061(14)
C21 0.0563(19) 0.0366(15) 0.074(2) -0.0115(14) -0.0047(15) -0.0039(13)
C22 0.063(2) 0.0482(17) 0.070(2) -0.0062(15) 0.0058(16) -0.0218(15)
C23 0.0377(15) 0.066(2) 0.082(2) -0.0195(17) -0.0013(15) -0.0110(15)
C24 0.0500(17) 0.0564(18) 0.0638(19) -0.0186(15) -0.0120(14) -0.0036(14)
C25 0.0386(14) 0.0507(16) 0.0431(14) 0.0003(12) 0.0018(11) -0.0006(12)
C26 0.0454(16) 0.0645(19) 0.0472(16) -0.0004(13) -0.0012(12) -0.0013(14)
C27 0.0496(18) 0.090(3) 0.0560(19) 0.0035(17) -0.0097(14) 0.0007(18)
C28 0.055(2) 0.079(3) 0.076(2) 0.0168(19) -0.0005(17) 0.0187(18)
C29 0.060(2) 0.057(2) 0.084(2) 0.0021(17) -0.0002(18) 0.0153(17)
C30 0.0457(16) 0.0524(17) 0.0658(19) -0.0028(14) -0.0031(14) 0.0019(14)
C31 0.0453(15) 0.0544(17) 0.0426(14) -0.0007(12) -0.0003(12) 0.0004(13)
C32 0.0516(18) 0.080(2) 0.0479(17) -0.0020(15) 0.0015(13) 0.0064(16)
C33 0.075(3) 0.091(3) 0.0539(19) -0.0078(17) 0.0147(17) 0.006(2)
C34 0.096(3) 0.124(4) 0.0436(19) -0.003(2) -0.0006(19) 0.004(3)
C35 0.079(3) 0.157(5) 0.050(2) 0.011(2) -0.0114(19) 0.025(3)
C36 0.059(2) 0.092(3) 0.0514(18) 0.0025(17) -0.0016(15) 0.0142(19)
C37 0.0481(16) 0.0467(15) 0.0481(15) 0.0019(12) 0.0015(12) -0.0047(13)
C38 0.060(2) 0.056(2) 0.088(2) 0.0005(17) 0.0209(18) -0.0063(16)
C39 0.074(3) 0.069(2) 0.112(3) 0.004(2) 0.029(2) -0.022(2)
C40 0.091(3) 0.053(2) 0.107(3) 0.001(2) 0.013(2) -0.022(2)
C41 0.085(3) 0.0463(19) 0.093(3) -0.0088(17) 0.014(2) -0.0046(18)
C42 0.0577(19) 0.0500(17) 0.0670(19) -0.0030(14) 0.0079(15) -0.0051(15)
C43 0.0481(16) 0.0471(15) 0.0403(14) -0.0011(11) 0.0014(11) -0.0039(12)
C44 0.0567(18) 0.0569(18) 0.0504(16) 0.0007(13) -0.0037(14) -0.0004(15)
C45 0.058(2) 0.080(2) 0.0505(17) -0.0032(16) -0.0109(14) -0.0056(17)
C46 0.077(2) 0.070(2) 0.0571(19) -0.0017(16) -0.0110(17) -0.0254(19)
C47 0.086(3) 0.0509(18) 0.068(2) 0.0010(15) -0.0132(19) -0.0154(18)
C48 0.0603(19) 0.0498(17) 0.0611(18) 0.0014(14) -0.0092(15) -0.0029(15)
C49 0.0529(17) 0.0422(15) 0.0498(15) 0.0008(12) 0.0012(13) -0.0018(13)
C50 0.060(2) 0.0529(18) 0.067(2) 0.0057(15) 0.0084(15) -0.0008(15)
C51 0.084(3) 0.0522(19) 0.083(2) 0.0165(17) 0.010(2) -0.0077(19)
C52 0.091(3) 0.0457(18) 0.084(3) 0.0073(17) 0.003(2) 0.0080(19)
C53 0.072(2) 0.0530(19) 0.078(2) 0.0040(17) 0.0085(18) 0.0134(17)
C54 0.0587(19) 0.0487(17) 0.0610(18) 0.0027(14) 0.0085(15) 0.0015(14)
C55 0.0550(18) 0.0473(16) 0.0570(18) 0.0014(13) 0.0132(14) 0.0033(14)
C56 0.057(2) 0.068(2) 0.071(2) 0.0020(16) 0.0160(16) 0.0004(16)
C57 0.064(2) 0.087(3) 0.104(3) 0.004(2) 0.034(2) 0.008(2)
C58 0.105(4) 0.097(3) 0.102(3) -0.009(3) 0.061(3) 0.005(3)
C59 0.118(4) 0.124(4) 0.085(3) -0.036(3) 0.040(3) -0.006(3)
C60 0.080(3) 0.094(3) 0.067(2) -0.021(2) 0.0226(19) -0.010(2)
P3 0.0610(6) 0.0821(7) 0.0796(6) -0.0156(5) 0.0023(5) 0.0066(5)
F1 0.091(5) 0.103(6) 0.197(13) -0.082(7) -0.032(6) 0.025(4)
F2 0.131(9) 0.092(6) 0.186(11) -0.048(6) -0.046(7) 0.048(6)
F3 0.185(11) 0.175(10) 0.132(7) 0.076(7) -0.054(8) -0.010(9)
F4 0.083(7) 0.241(15) 0.137(8) -0.033(8) 0.032(6) -0.050(8)
F5 0.296(18) 0.209(12) 0.098(6) 0.052(6) -0.060(8) 0.048(12)
F6 0.081(5) 0.195(12) 0.176(10) -0.007(9) 0.015(5) -0.051(6)
F1' 0.102(9) 0.257(19) 0.263(19) -0.126(14) -0.100(10) 0.095(10)
F2' 0.094(5) 0.104(6) 0.163(8) -0.036(5) -0.038(5) 0.022(4)
F3' 0.267(17) 0.103(7) 0.268(17) 0.091(9) -0.028(14) -0.025(9)
F4' 0.106(6) 0.206(12) 0.186(10) -0.135(9) 0.053(7) -0.030(8)
F5' 0.182(11) 0.112(6) 0.162(8) 0.003(5) -0.006(7) -0.063(6)
F6' 0.297(16) 0.229(15) 0.081(5) -0.033(7) 0.082(7) 0.025(12)
O1 0.270(18) 0.100(8) 0.195(10) -0.005(7) 0.155(13) -0.014(7)
C61 0.50(4) 0.133(11) 0.092(9) 0.053(8) 0.139(15) 0.107(17)

loop_
_atom_type_symbol
_atom_type_description
_atom_type_scat_dispersion_real
_atom_type_scat_dispersion_imag
_atom_type_scat_source
C C 0.0033 0.0016 'International Tables Vol C Tables 4.2.6.8 and 6.1.1.4'
H H 0.0000 0.0000 'International Tables Vol C Tables 4.2.6.8 and 6.1.1.4'
F F 0.0171 0.0103 'International Tables Vol C Tables 4.2.6.8 and 6.1.1.4'
P P 0.1023 0.0942 'International Tables Vol C Tables 4.2.6.8 and 6.1.1.4'
Ru Ru -1.2594 0.8363 'International Tables Vol C Tables 4.2.6.8 and 6.1.1.4'
O O 0.0106 0.0060 'International Tables Vol C Tables 4.2.6.8 and 6.1.1.4'

loop_
_geom_angle_atom_site_label_1
_geom_angle_atom_site_label_2
_geom_angle_atom_site_label_3
_geom_angle
_geom_angle_site_symmetry_1
C1 Ru1 C20 130.33(12) .
C1 Ru1 C24 97.36(12) .
C20 Ru1 C24 36.77(11) .
C1 Ru1 C22 123.70(13) .
C20 Ru1 C22 60.55(12) .
C24 Ru1 C22 60.84(13) .
C1 Ru1 C23 94.41(12) .
C20 Ru1 C23 60.56(12) .
C24 Ru1 C23 36.16(12) .
C22 Ru1 C23 36.53(13) .
C1 Ru1 C21 155.00(12) .
C20 Ru1 C21 36.48(12) .
C24 Ru1 C21 61.21(12) .
C22 Ru1 C21 36.28(12) .
C23 Ru1 C21 60.79(12) .
C1 Ru1 P2 93.99(8) .
C20 Ru1 P2 134.55(9) .
C24 Ru1 P2 148.73(9) .
C22 Ru1 P2 88.68(9) .
C23 Ru1 P2 114.08(10) .
C21 Ru1 P2 99.04(9) .
C1 Ru1 P1 95.05(9) .
C20 Ru1 P1 88.54(9) .
C24 Ru1 P1 109.65(9) .
C22 Ru1 P1 140.19(9) .
C23 Ru1 P1 145.55(9) .
C21 Ru1 P1 104.03(9) .
P2 Ru1 P1 98.20(3) .
C25 P1 C37 103.69(13) .
C25 P1 C31 103.36(13) .
C37 P1 C31 98.42(13) .
C25 P1 Ru1 111.78(9) .
C37 P1 Ru1 125.99(10) .
C31 P1 Ru1 110.83(10) .
C43 P2 C49 104.84(13) .
C43 P2 C55 100.80(14) .
C49 P2 C55 102.12(14) .
C43 P2 Ru1 120.37(9) .
C49 P2 Ru1 111.06(9) .
C55 P2 Ru1 115.53(11) .
C2 C1 Ru1 173.9(2) .
C1 C2 C6 120.0(3) .
C1 C2 C3 122.1(3) .
C6 C2 C3 117.1(3) .
C4 C3 C2 109.9(4) .
C5 C4 C3 123.2(12) .
C7 C6 C2 131.2(3) .
C6 C7 C14 117.5(3) .
C6 C7 C8 125.5(3) .
C14 C7 C8 117.0(3) .
C9 C8 C13 117.3(3) .
C9 C8 C7 122.9(3) .
C13 C8 C7 119.7(3) .
C8 C9 C10 121.0(3) .
C11 C10 C9 120.7(3) .
C12 C11 C10 119.1(3) .
C11 C12 C13 120.5(3) .
C12 C13 C8 121.2(3) .
C19 C14 C15 117.8(4) .
C19 C14 C7 122.0(4) .
C15 C14 C7 120.2(3) .
C16 C15 C14 121.0(5) .
C17 C16 C15 119.9(5) .
C18 C17 C16 120.6(5) .
C17 C18 C19 120.1(5) .
C14 C19 C18 120.6(5) .
C21 C20 C24 108.9(3) .
C21 C20 Ru1 72.84(17) .
C24 C20 Ru1 72.01(16) .
C22 C21 C20 107.0(3) .
C22 C21 Ru1 71.27(17) .
C20 C21 Ru1 70.68(16) .
C21 C22 C23 108.5(3) .
C21 C22 Ru1 72.44(17) .
C23 C22 Ru1 71.81(18) .
C24 C23 C22 108.4(3) .
C24 C23 Ru1 71.75(18) .
C22 C23 Ru1 71.66(17) .
C23 C24 C20 107.3(3) .
C23 C24 Ru1 72.09(17) .
C20 C24 Ru1 71.21(16) .
C30 C25 C26 118.2(3) .
C30 C25 P1 119.9(2) .
C26 C25 P1 121.7(2) .
C25 C26 C27 119.8(3) .
C28 C27 C26 121.0(3) .
C27 C28 C29 120.0(3) .
C28 C29 C30 119.9(3) .
C29 C30 C25 121.1(3) .
C36 C31 C32 118.1(3) .
C36 C31 P1 118.1(2) .
C32 C31 P1 123.7(2) .
C33 C32 C31 121.3(3) .
C34 C33 C32 119.8(4) .
C33 C34 C35 120.0(3) .
C34 C35 C36 120.4(4) .
C31 C36 C35 120.3(3) .
C42 C37 C38 118.3(3) .
C42 C37 P1 122.7(2) .
C38 C37 P1 118.7(2) .
C39 C38 C37 120.5(3) .
C38 C39 C40 120.1(4) .
C41 C40 C39 120.3(4) .
C40 C41 C42 119.7(4) .
C37 C42 C41 121.1(3) .
C48 C43 C44 118.7(3) .
C48 C43 P2 117.0(2) .
C44 C43 P2 124.2(2) .
C45 C44 C43 120.0(3) .
C46 C45 C44 120.1(3) .
C45 C46 C47 120.8(3) .
C46 C47 C48 119.7(3) .
C47 C48 C43 120.6(3) .
C50 C49 C54 118.3(3) .
C50 C49 P2 121.7(2) .
C54 C49 P2 120.0(2) .
C49 C50 C51 120.4(3) .
C52 C51 C50 120.5(3) .
C53 C52 C51 119.9(3) .
C52 C53 C54 119.8(3) .
C53 C54 C49 120.9(3) .
C56 C55 C60 118.4(3) .
C56 C55 P2 120.8(3) .
C60 C55 P2 120.5(3) .
C55 C56 C57 120.9(4) .
C58 C57 C56 120.2(4) .
C59 C58 C57 119.1(4) .
C58 C59 C60 121.1(4) .
C55 C60 C59 120.3(4) .
F1' P3 F6' 91.8(8) .
F1' P3 F3 128.9(10) .
F6' P3 F3 117.9(8) .
F1' P3 F3' 104.4(9) .
F6' P3 F3' 92.2(9) .
F3 P3 F3' 114.2(7) .
F1' P3 F6 143.2(10) .
F6' P3 F6 70.3(7) .
F3 P3 F6 87.7(6) .
F3' P3 F6 47.2(6) .
F1' P3 F4 39.9(7) .
F6' P3 F4 109.8(8) .
F3 P3 F4 89.4(7) .
F3' P3 F4 135.8(9) .
F6 P3 F4 176.7(9) .
F1' P3 F1 89.1(5) .
F6' P3 F1 25.2(7) .
F3 P3 F1 101.2(7) .
F3' P3 F1 117.1(9) .
F6 P3 F1 86.9(6) .
F4 P3 F1 92.1(6) .
F1' P3 F4' 93.0(7) .
F6' P3 F4' 173.6(9) .
F3 P3 F4' 55.7(6) .
F3' P3 F4' 90.8(7) .
F6 P3 F4' 107.9(5) .
F4 P3 F4' 71.6(5) .
F1 P3 F4' 150.6(8) .
F1' P3 F2 88.1(6) .
F6' P3 F2 145.6(9) .
F3 P3 F2 87.8(6) .
F3' P3 F2 54.8(6) .
F6 P3 F2 89.7(6) .
F4 P3 F2 91.7(8) .
F1 P3 F2 170.3(8) .
F4' P3 F2 39.0(5) .
F1' P3 F5 52.6(7) .
F6' P3 F5 69.3(7) .
F3 P3 F5 171.3(7) .
F3' P3 F5 59.2(6) .
F6 P3 F5 90.6(8) .
F4 P3 F5 92.5(6) .
F1 P3 F5 87.2(6) .
F4' P3 F5 117.0(9) .
F2 P3 F5 83.7(7) .
F1' P3 F2' 171.9(10) .
F6' P3 F2' 90.7(7) .
F3 P3 F2' 43.7(5) .
F3' P3 F2' 83.2(6) .
F6 P3 F2' 44.7(4) .
F4 P3 F2' 132.2(7) .
F1 P3 F2' 89.8(4) .
F4' P3 F2' 84.0(6) .
F2 P3 F2' 94.2(4) .
F5 P3 F2' 135.3(8) .
F1' P3 F5' 91.3(7) .
F6' P3 F5' 85.9(6) .
F3 P3 F5' 54.2(5) .
F3' P3 F5' 164.3(7) .
F6 P3 F5' 118.1(8) .
F4 P3 F5' 58.8(6) .
F1 P3 F5' 60.9(5) .
F4' P3 F5' 89.7(7) .
F2 P3 F5' 128.5(7) .
F5 P3 F5' 133.4(6) .
F2' P3 F5' 81.2(6) .
O1 O1 C61 123.2(15) 3_876

loop_
_geom_bond_atom_site_label_1
_geom_bond_atom_site_label_2
_geom_bond_distance
_geom_bond_site_symmetry_2
Ru1 C1 1.860(3) .
Ru1 C20 2.251(3) .
Ru1 C24 2.262(3) .
Ru1 C22 2.264(3) .
Ru1 C23 2.266(3) .
Ru1 C21 2.280(3) .
Ru1 P2 2.3474(9) .
Ru1 P1 2.3685(9) .
P1 C25 1.830(3) .
P1 C37 1.837(3) .
P1 C31 1.840(3) .
P2 C43 1.825(3) .
P2 C49 1.830(3) .
P2 C55 1.836(3) .
C1 C2 1.310(4) .
C2 C6 1.479(4) .
C2 C3 1.521(4) .
C3 C4 1.497(8) .
C4 C5 1.305(11) .
C4' C5' 1.26(2) .
C6 C7 1.344(4) .
C7 C14 1.491(5) .
C7 C8 1.498(5) .
C8 C9 1.389(5) .
C8 C13 1.399(4) .
C9 C10 1.388(5) .
C10 C11 1.380(5) .
C11 C12 1.370(5) .
C12 C13 1.387(5) .
C14 C19 1.380(5) .
C14 C15 1.402(6) .
C15 C16 1.385(6) .
C16 C17 1.368(8) .
C17 C18 1.359(7) .
C18 C19 1.405(6) .
C20 C21 1.418(5) .
C20 C24 1.424(4) .
C21 C22 1.415(5) .
C22 C23 1.420(5) .
C23 C24 1.405(5) .
C25 C30 1.390(4) .
C25 C26 1.391(4) .
C26 C27 1.394(5) .
C27 C28 1.360(6) .
C28 C29 1.372(5) .
C29 C30 1.385(4) .
C31 C36 1.384(4) .
C31 C32 1.389(4) .
C32 C33 1.379(5) .
C33 C34 1.362(6) .
C34 C35 1.374(6) .
C35 C36 1.384(5) .
C37 C42 1.383(4) .
C37 C38 1.400(4) .
C38 C39 1.380(5) .
C39 C40 1.379(6) .
C40 C41 1.376(6) .
C41 C42 1.388(5) .
C43 C48 1.387(4) .
C43 C44 1.390(4) .
C44 C45 1.390(5) .
C45 C46 1.359(5) .
C46 C47 1.371(5) .
C47 C48 1.380(5) .
C49 C50 1.381(4) .
C49 C54 1.395(4) .
C50 C51 1.386(5) .
C51 C52 1.370(6) .
C52 C53 1.374(5) .
C53 C54 1.381(5) .
C55 C56 1.381(5) .
C55 C60 1.381(5) .
C56 C57 1.392(5) .
C57 C58 1.376(7) .
C58 C59 1.365(7) .
C59 C60 1.390(6) .
P3 F1' 1.471(8) .
P3 F6' 1.465(8) .
P3 F3 1.478(6) .
P3 F3' 1.493(9) .
P3 F6 1.539(6) .
P3 F4 1.559(8) .
P3 F1 1.566(7) .
P3 F4' 1.583(8) .
P3 F2 1.592(7) .
P3 F5 1.593(7) .
P3 F2' 1.611(6) .
P3 F5' 1.620(7) .
O1 O1 1.31(2) 3_876
O1 C61 1.49(2) .
